data_7049487
loop_
_publ_author_name
'Wang, Rong-Yan'
'Yu, Jie-Hui'
'Xu, Ji-Qing'

_publ_section_title
;
 Bisimidazole-based phosphorescent thiocyanatocadmates.
;
_journal_issue 17
_journal_name_full 'Dalton transactions (Cambridge, England : 2003)'
_journal_page_first 5674
_journal_page_last 5682
_journal_paper_doi 10.1039/c9dt00852g
_journal_volume 48
_journal_year 2019
_chemical_formula_sum 'C15 H18 Cd N8 S4'
_chemical_formula_weight 551.01
_space_group_crystal_system monoclinic
_space_group_IT_number 14
_space_group_name_Hall '-P 2yn'
_space_group_name_H-M_alt 'P 1 21/n 1'
_symmetry_space_group_name_Hall '-P 2yn'
_symmetry_space_group_name_H-M 'P 1 21/n 1'
_atom_sites_solution_hydrogens geom
_audit_creation_method SHELXL-2018/3
_audit_update_record
;
2019-03-15 deposited with the CCDC.    2019-03-26 downloaded from the CCDC.
;
_cell_angle_alpha 90
_cell_angle_beta 93.36(3)
_cell_angle_gamma 90
_cell_formula_units_Z 4
_cell_length_a 10.160(2)
_cell_length_b 20.971(4)
_cell_length_c 10.569(2)
_cell_measurement_reflns_used 18989
_cell_measurement_temperature 293(2)
_cell_measurement_theta_max 26.000
_cell_measurement_theta_min 3.026
_cell_volume 2248.0(8)
_computing_cell_refinement Process-auto
_computing_data_collection Process-auto
_computing_data_reduction Process-auto
_computing_molecular_graphics 'Olex2 (Dolomanov et al., 2009)'
_computing_publication_material 'Bruker SHELXTL'
_computing_structure_refinement 'SHELXL-2018/3 (Sheldrick, 2018)'
_computing_structure_solution 'SHELXL-2018/3 (Sheldrick, 2018)'
_diffrn_ambient_temperature 293(2)
_diffrn_detector_area_resol_mean 10
_diffrn_measured_fraction_theta_full 0.998
_diffrn_measured_fraction_theta_max 0.998
_diffrn_measurement_device_type 'Rigaku RAXIS-RAPID'
_diffrn_measurement_method omega-scan
_diffrn_radiation_type MoK\a
_diffrn_radiation_wavelength 0.71073
_diffrn_reflns_av_R_equivalents 0.0300
_diffrn_reflns_av_unetI/netI 0.0270
_diffrn_reflns_Laue_measured_fraction_full 0.998
_diffrn_reflns_Laue_measured_fraction_max 0.998
_diffrn_reflns_limit_h_max 12
_diffrn_reflns_limit_h_min -12
_diffrn_reflns_limit_k_max 25
_diffrn_reflns_limit_k_min -25
_diffrn_reflns_limit_l_max 12
_diffrn_reflns_limit_l_min -13
_diffrn_reflns_number 18989
_diffrn_reflns_point_group_measured_fraction_full 0.998
_diffrn_reflns_point_group_measured_fraction_max 0.998
_diffrn_reflns_theta_full 25.242
_diffrn_reflns_theta_max 26.000
_diffrn_reflns_theta_min 3.026
_diffrn_source 'fine-focus sealed tube'
_exptl_absorpt_coefficient_mu 1.361
_exptl_absorpt_correction_T_max 0.861
_exptl_absorpt_correction_T_min 0.838
_exptl_absorpt_correction_type empirical
_exptl_absorpt_process_details Process-auto
_exptl_crystal_colour colorless
_exptl_crystal_density_diffrn 1.628
_exptl_crystal_density_method 'not measured'
_exptl_crystal_description block
_exptl_crystal_F_000 1104
_exptl_crystal_size_max 0.13
_exptl_crystal_size_mid 0.12
_exptl_crystal_size_min 0.11
_refine_diff_density_max 0.551
_refine_diff_density_min -0.357
_refine_diff_density_rms 0.083
_refine_ls_extinction_method none
_refine_ls_goodness_of_fit_ref 1.117
_refine_ls_hydrogen_treatment constr
_refine_ls_matrix_type full
_refine_ls_number_parameters 253
_refine_ls_number_reflns 4409
_refine_ls_number_restraints 0
_refine_ls_restrained_S_all 1.117
_refine_ls_R_factor_all 0.0434
_refine_ls_R_factor_gt 0.0368
_refine_ls_shift/su_max 0.003
_refine_ls_shift/su_mean 0.001
_refine_ls_structure_factor_coef Fsqd
_refine_ls_weighting_details 'w=1/[\s^2^(Fo^2^)+(0.0700P)^2^+2.7652P] where P=(Fo^2^+2Fc^2^)/3'
_refine_ls_weighting_scheme calc
_refine_ls_wR_factor_gt 0.1268
_refine_ls_wR_factor_ref 0.1294
_reflns_Friedel_coverage 0.000
_reflns_number_gt 3725
_reflns_number_total 4409
_reflns_threshold_expression 'I > 2\s(I)'
_cod_data_source_file c9dt00852g2.cif
_cod_data_source_block 2
_cod_depositor_comments 'Adding full bibliography for 7049485--7049487.cif.'
_cod_database_code 7049487
_shelx_shelxl_version_number 2018/3
_shelx_space_group_comment
;
The symmetry employed for this shelxl refinement is uniquely defined
by the following loop, which should always be used as a source of
symmetry information in preference to the above space-group names.
They are only intended as comments.
;

loop_
_space_group_symop_operation_xyz
'x, y, z'
'-x+1/2, y+1/2, -z+1/2'
'-x, -y, -z'
'x-1/2, -y-1/2, z-1/2'

loop_
_atom_site_label
_atom_site_type_symbol
_atom_site_fract_x
_atom_site_fract_y
_atom_site_fract_z
_atom_site_U_iso_or_equiv
_atom_site_adp_type
_atom_site_occupancy
_atom_site_site_symmetry_order
_atom_site_calc_flag
_atom_site_refinement_flags_posn
_atom_site_refinement_flags_adp
Cd1 Cd 0.23740(3) 0.05340(2) 0.39360(3) 0.04397(14) Uani 1 1 d . .
S1 S 0.42762(14) 0.12348(6) 0.53853(15) 0.0599(3) Uani 1 1 d . .
S2 S 0.04235(13) -0.00293(7) 0.24678(11) 0.0554(3) Uani 1 1 d . .
S3 S 0.02801(13) 0.24285(6) 0.24360(11) 0.0542(3) Uani 1 1 d . .
S4 S 0.43143(14) 0.17201(7) 0.04290(14) 0.0651(4) Uani 1 1 d . .
N1 N 0.6125(4) 0.0313(2) 0.6130(5) 0.0616(11) Uani 1 1 d . .
N2 N -0.1481(4) -0.0162(2) 0.4246(4) 0.0553(10) Uani 1 1 d . .
N3 N 0.1174(4) 0.1485(2) 0.4120(4) 0.0532(10) Uani 1 1 d . .
N4 N 0.3185(5) 0.0915(2) 0.2144(4) 0.0672(12) Uani 1 1 d . .
N5 N -0.3857(4) 0.0276(2) 0.2135(4) 0.0616(11) Uani 1 1 d . .
H5A H -0.438077 0.023080 0.273874 0.074 Uiso 1 1 calc R U
N6 N -0.2424(4) 0.06698(19) 0.0966(3) 0.0458(9) Uani 1 1 d . .
N7 N 0.0924(4) 0.16631(18) -0.3180(4) 0.0490(9) Uani 1 1 d . .
H7A H 0.115729 0.155638 -0.391998 0.059 Uiso 1 1 calc R U
N8 N -0.0271(4) 0.19181(16) -0.1667(3) 0.0407(8) Uani 1 1 d . .
C1 C 0.5367(4) 0.0695(2) 0.5806(4) 0.0433(10) Uani 1 1 d . .
C2 C -0.0687(4) -0.0109(2) 0.3522(4) 0.0427(10) Uani 1 1 d . .
C3 C 0.0797(4) 0.1869(2) 0.3409(4) 0.0398(9) Uani 1 1 d . .
C4 C 0.3644(4) 0.1260(2) 0.1452(4) 0.0464(10) Uani 1 1 d . .
C5 C -0.3715(6) -0.0153(3) 0.1203(7) 0.0750(17) Uani 1 1 d . .
H5B H -0.415521 -0.053985 0.109719 0.090 Uiso 1 1 calc R U
C6 C -0.2819(6) 0.0087(3) 0.0463(6) 0.0678(15) Uani 1 1 d . .
H6A H -0.251466 -0.010265 -0.025924 0.081 Uiso 1 1 calc R U
C7 C -0.3078(5) 0.0780(2) 0.1998(4) 0.0468(10) Uani 1 1 d . .
C8 C 0.1779(5) 0.1756(3) -0.2147(5) 0.0561(12) Uani 1 1 d . .
H8A H 0.269180 0.171678 -0.211328 0.067 Uiso 1 1 calc R U
C9 C 0.1030(5) 0.1916(2) -0.1193(4) 0.0515(11) Uani 1 1 d . .
H9A H 0.132926 0.200854 -0.036462 0.062 Uiso 1 1 calc R U
C10 C -0.0299(5) 0.1758(2) -0.2892(4) 0.0420(9) Uani 1 1 d . .
C11 C -0.1412(5) 0.2102(2) -0.0958(5) 0.0527(11) Uani 1 1 d . .
H11A H -0.197058 0.238406 -0.148144 0.063 Uiso 1 1 calc R U
H11B H -0.110205 0.233915 -0.021044 0.063 Uiso 1 1 calc R U
C12 C -0.2227(5) 0.1544(3) -0.0551(5) 0.0572(12) Uani 1 1 d . .
H12A H -0.250257 0.129505 -0.129367 0.069 Uiso 1 1 calc R U
H12B H -0.301528 0.170456 -0.018463 0.069 Uiso 1 1 calc R U
C13 C -0.1500(5) 0.1112(2) 0.0404(4) 0.0488(10) Uani 1 1 d . .
H13A H -0.083257 0.087160 -0.001168 0.059 Uiso 1 1 calc R U
H13B H -0.106083 0.136798 0.106653 0.059 Uiso 1 1 calc R U
C14 C -0.2936(7) 0.1334(3) 0.2844(5) 0.0704(16) Uani 1 1 d . .
H14A H -0.352825 0.129194 0.351454 0.106 Uiso 1 1 calc R U
H14B H -0.204540 0.135629 0.319934 0.106 Uiso 1 1 calc R U
H14C H -0.314106 0.171623 0.237306 0.106 Uiso 1 1 calc R U
C15 C -0.1492(5) 0.1682(3) -0.3767(5) 0.0592(13) Uani 1 1 d . .
H15A H -0.226465 0.178053 -0.332437 0.089 Uiso 1 1 calc R U
H15B H -0.143562 0.196708 -0.447357 0.089 Uiso 1 1 calc R U
H15C H -0.154349 0.125072 -0.406861 0.089 Uiso 1 1 calc R U

loop_
_atom_site_aniso_label
_atom_site_aniso_U_11
_atom_site_aniso_U_22
_atom_site_aniso_U_33
_atom_site_aniso_U_23
_atom_site_aniso_U_13
_atom_site_aniso_U_12
Cd1 0.0396(2) 0.0454(2) 0.0477(2) 0.00651(13) 0.00939(14) 0.00513(13)
S1 0.0520(7) 0.0397(6) 0.0866(9) -0.0071(6) -0.0075(7) 0.0043(5)
S2 0.0483(7) 0.0752(8) 0.0428(6) 0.0027(5) 0.0044(5) -0.0054(6)
S3 0.0569(7) 0.0520(6) 0.0522(6) 0.0061(5) -0.0106(6) 0.0010(5)
S4 0.0534(8) 0.0655(8) 0.0766(9) 0.0206(7) 0.0063(7) -0.0071(6)
N1 0.045(2) 0.049(2) 0.089(3) -0.007(2) -0.008(2) 0.0073(19)
N2 0.047(2) 0.069(3) 0.049(2) 0.0126(19) -0.0020(19) -0.009(2)
N3 0.056(3) 0.057(2) 0.048(2) 0.0105(18) 0.0134(18) 0.0158(19)
N4 0.062(3) 0.080(3) 0.062(3) 0.005(2) 0.029(2) -0.001(2)
N5 0.045(2) 0.074(3) 0.067(3) 0.022(2) 0.008(2) -0.005(2)
N6 0.039(2) 0.053(2) 0.046(2) -0.0026(16) 0.0008(16) -0.0013(16)
N7 0.050(2) 0.054(2) 0.0440(19) -0.0009(16) 0.0100(17) 0.0008(18)
N8 0.039(2) 0.0421(18) 0.0409(18) 0.0009(14) 0.0025(15) 0.0003(15)
C1 0.040(2) 0.041(2) 0.050(2) -0.0066(18) 0.0039(19) -0.0069(18)
C2 0.041(2) 0.045(2) 0.042(2) 0.0082(18) -0.0045(19) -0.0035(18)
C3 0.035(2) 0.049(2) 0.0363(19) -0.0079(18) 0.0085(17) 0.0009(18)
C4 0.035(2) 0.055(3) 0.050(2) -0.006(2) 0.0068(19) 0.0045(19)
C5 0.061(4) 0.055(3) 0.107(5) 0.001(3) -0.009(3) -0.013(3)
C6 0.061(3) 0.067(3) 0.076(4) -0.019(3) 0.002(3) -0.005(3)
C7 0.040(2) 0.057(3) 0.043(2) 0.0075(19) 0.0008(19) 0.001(2)
C8 0.039(3) 0.070(3) 0.059(3) 0.004(2) 0.004(2) 0.002(2)
C9 0.045(3) 0.062(3) 0.047(2) 0.000(2) -0.005(2) 0.000(2)
C10 0.047(3) 0.039(2) 0.040(2) 0.0033(17) 0.0022(18) -0.0023(18)
C11 0.048(3) 0.059(3) 0.052(2) 0.002(2) 0.011(2) 0.014(2)
C12 0.039(2) 0.083(4) 0.050(2) 0.011(2) 0.008(2) 0.000(2)
C13 0.037(2) 0.063(3) 0.048(2) -0.001(2) 0.0078(19) -0.002(2)
C14 0.076(4) 0.086(4) 0.050(3) -0.012(3) 0.013(3) -0.004(3)
C15 0.057(3) 0.073(3) 0.046(2) 0.002(2) -0.008(2) -0.008(3)

loop_
_atom_type_symbol
_atom_type_description
_atom_type_scat_dispersion_real
_atom_type_scat_dispersion_imag
_atom_type_scat_source
C C 0.0033 0.0016 'International Tables Vol C Tables 4.2.6.8 and 6.1.1.4'
H H 0.0000 0.0000 'International Tables Vol C Tables 4.2.6.8 and 6.1.1.4'
N N 0.0061 0.0033 'International Tables Vol C Tables 4.2.6.8 and 6.1.1.4'
S S 0.1246 0.1234 'International Tables Vol C Tables 4.2.6.8 and 6.1.1.4'
Cd Cd -0.8075 1.2024 'International Tables Vol C Tables 4.2.6.8 and 6.1.1.4'

loop_
_geom_angle_atom_site_label_1
_geom_angle_atom_site_label_2
_geom_angle_atom_site_label_3
_geom_angle
_geom_angle_site_symmetry_1
_geom_angle_site_symmetry_3
N4 Cd1 N2 178.14(16) . 3_556
N4 Cd1 N1 88.44(18) . 3_656
N2 Cd1 N1 93.26(18) 3_556 3_656
N4 Cd1 N3 89.21(16) . .
N2 Cd1 N3 89.23(15) 3_556 .
N1 Cd1 N3 170.48(15) 3_656 .
N4 Cd1 S2 87.96(14) . .
N2 Cd1 S2 91.11(10) 3_556 .
N1 Cd1 S2 96.18(11) 3_656 .
N3 Cd1 S2 92.96(11) . .
N4 Cd1 S1 89.96(14) . .
N2 Cd1 S1 90.82(11) 3_556 .
N1 Cd1 S1 89.12(11) 3_656 .
N3 Cd1 S1 81.65(11) . .
S2 Cd1 S1 174.25(4) . .
C1 S1 Cd1 102.75(16) . .
C2 S2 Cd1 99.47(15) . .
C1 N1 Cd1 160.8(4) . 3_656
C2 N2 Cd1 155.8(4) . 3_556
C3 N3 Cd1 133.9(3) . .
C4 N4 Cd1 160.2(4) . .
C7 N5 C5 111.1(5) . .
C7 N6 C6 108.7(4) . .
C7 N6 C13 125.7(4) . .
C6 N6 C13 125.5(4) . .
C10 N7 C8 111.0(4) . .
C10 N8 C9 108.3(4) . .
C10 N8 C11 126.0(4) . .
C9 N8 C11 125.5(4) . .
N1 C1 S1 178.4(5) . .
N2 C2 S2 178.9(4) . .
N3 C3 S3 178.2(4) . .
N4 C4 S4 177.1(5) . .
C6 C5 N5 106.4(5) . .
C5 C6 N6 107.6(5) . .
N6 C7 N5 106.2(4) . .
N6 C7 C14 127.0(5) . .
N5 C7 C14 126.8(5) . .
C9 C8 N7 105.9(4) . .
C8 C9 N8 107.5(4) . .
N7 C10 N8 107.3(4) . .
N7 C10 C15 125.9(4) . .
N8 C10 C15 126.8(4) . .
N8 C11 C12 113.8(4) . .
C11 C12 C13 113.5(4) . .
N6 C13 C12 110.4(4) . .

loop_
_geom_bond_atom_site_label_1
_geom_bond_atom_site_label_2
_geom_bond_distance
_geom_bond_site_symmetry_2
Cd1 N4 2.256(4) .
Cd1 N2 2.309(4) 3_556
Cd1 N1 2.345(4) 3_656
Cd1 N3 2.351(4) .
Cd1 S2 2.7148(14) .
Cd1 S1 2.8096(14) .
S1 C1 1.628(5) .
S2 C2 1.640(5) .
S3 C3 1.628(4) .
S4 C4 1.628(5) .
N1 C1 1.149(6) .
N2 C2 1.149(6) .
N3 C3 1.152(5) .
N4 C4 1.147(6) .
N5 C7 1.334(6) .
N5 C5 1.348(8) .
N6 C7 1.331(6) .
N6 C6 1.382(6) .
N6 C13 1.469(6) .
N7 C10 1.311(6) .
N7 C8 1.369(6) .
N8 C10 1.337(5) .
N8 C9 1.386(6) .
N8 C11 1.468(6) .
C5 C6 1.333(9) .
C7 C14 1.468(7) .
C8 C9 1.340(7) .
C10 C15 1.489(6) .
C11 C12 1.511(7) .
C12 C13 1.516(7) .
